data_4027706
loop_
_publ_author_name
'Albrecht Berkessel'
'Sonja S. Vormittag'
'Nils E. Schl\"orer'
'J\"org-M. Neud\"orfl'

_publ_section_title
;
 TEFDDOLs (\a,\a,\a',\a'-Tetrakis(perfluoroaryl/alkyl)-2,2'-dimethyl
 -1,3-dioxolane-4,5-dimethanols): Highly Fluorinated Chiral H-Bond Donors
 and Br\/onsted Acids with Distinct H-Bonding Patterns and Supramolecular
 Architectures
;
_journal_name_full 'Journal of Organic Chemistry'
_journal_page_first 10145
_journal_page_last 10157
_journal_paper_doi 10.1021/jo301609g
_journal_volume 77
_journal_year 2012
_chemical_formula_moiety 'C11 H10 F10 O5'
_chemical_formula_sum 'C11 H10 F10 O5'
_chemical_formula_weight 412.19
_chemical_name_systematic
; 
 ? 
;
_space_group_IT_number 14
_symmetry_cell_setting monoclinic
_symmetry_space_group_name_Hall '-P 2ybc'
_symmetry_space_group_name_H-M 'P 1 21/c 1'
_atom_sites_solution_hydrogens geom
_atom_sites_solution_primary direct
_atom_sites_solution_secondary difmap
_audit_creation_method SHELXL-97
_cell_angle_alpha 90.00
_cell_angle_beta 104.041(3)
_cell_angle_gamma 90.00
_cell_formula_units_Z 4
_cell_length_a 5.4658(2)
_cell_length_b 17.8420(12)
_cell_length_c 15.3081(9)
_cell_measurement_reflns_used 7359
_cell_measurement_temperature 100(2)
_cell_measurement_theta_max 27.00
_cell_measurement_theta_min 2.28
_cell_volume 1448.26(14)
_computing_cell_refinement 'Nonius DENZO (Otwinowski, Minor 1997)'
_computing_data_collection 'Nonius COLLECT'
_computing_data_reduction 'Nonius DENZO (Otwinowski, Minor 1997)'
_computing_molecular_graphics 'SCHAKAL99 (E. Keller 1999)'
_computing_publication_material 'PLATON (A. L. Spek 1980-2004)'
_computing_structure_refinement 'SHELXL-97 (Sheldrick, 1997)'
_computing_structure_solution 'SHELXS-97 (Sheldrick, 1997)'
_diffrn_ambient_temperature 100(2)
_diffrn_measured_fraction_theta_full 0.999
_diffrn_measured_fraction_theta_max 0.999
_diffrn_measurement_device_type 'Nonius KappaCCD'
_diffrn_measurement_method Phi/Omega-Scans
_diffrn_radiation_monochromator graphite
_diffrn_radiation_source 'fine-focus sealed tube'
_diffrn_radiation_type MoK\a
_diffrn_radiation_wavelength 0.71073
_diffrn_reflns_av_R_equivalents 0.0354
_diffrn_reflns_av_sigmaI/netI 0.0532
_diffrn_reflns_limit_h_max 6
_diffrn_reflns_limit_h_min -6
_diffrn_reflns_limit_k_max 22
_diffrn_reflns_limit_k_min -21
_diffrn_reflns_limit_l_max 18
_diffrn_reflns_limit_l_min -19
_diffrn_reflns_number 7359
_diffrn_reflns_theta_full 27.00
_diffrn_reflns_theta_max 27.00
_diffrn_reflns_theta_min 2.28
_exptl_absorpt_coefficient_mu 0.224
_exptl_absorpt_correction_type none
_exptl_crystal_colour colourless
_exptl_crystal_density_diffrn 1.890
_exptl_crystal_description prism
_exptl_crystal_F_000 824
_exptl_crystal_size_max .15
_exptl_crystal_size_mid .07
_exptl_crystal_size_min .01
_refine_diff_density_max 0.295
_refine_diff_density_min -0.278
_refine_diff_density_rms 0.054
_refine_ls_extinction_method none
_refine_ls_goodness_of_fit_ref 1.213
_refine_ls_hydrogen_treatment mixed
_refine_ls_matrix_type full
_refine_ls_number_parameters 245
_refine_ls_number_reflns 3140
_refine_ls_number_restraints 0
_refine_ls_restrained_S_all 1.213
_refine_ls_R_factor_all 0.0706
_refine_ls_R_factor_gt 0.0360
_refine_ls_shift/su_max 0.011
_refine_ls_shift/su_mean 0.001
_refine_ls_structure_factor_coef Fsqd
_refine_ls_weighting_details 'calc w=1/[\s^2^(Fo^2^)+(0.0100P)^2^+0.0000P] where P=(Fo^2^+2Fc^2^)/3'
_refine_ls_weighting_scheme calc
_refine_ls_wR_factor_gt 0.0538
_refine_ls_wR_factor_ref 0.0587
_reflns_number_gt 2111
_reflns_number_total 3140
_reflns_threshold_expression >2sigma(I)
_cod_data_source_file jo301609g_si_015.cif
_cod_data_source_block ccdc827665
_cod_original_cell_volume 1448.25(14)
_cod_database_code 4027706

loop_
_symmetry_equiv_pos_as_xyz
'x, y, z'
'-x, y+1/2, -z+1/2'
'-x, -y, -z'
'x, -y-1/2, z-1/2'

loop_
_atom_site_label
_atom_site_type_symbol
_atom_site_fract_x
_atom_site_fract_y
_atom_site_fract_z
_atom_site_U_iso_or_equiv
_atom_site_adp_type
_atom_site_occupancy
_atom_site_symmetry_multiplicity
_atom_site_calc_flag
_atom_site_refinement_flags
F1 F -0.22546(15) -0.44406(6) 0.41295(7) 0.0353(3) Uani 1 1 d .
F2 F -0.33942(16) -0.33341(6) 0.36180(7) 0.0352(3) Uani 1 1 d .
F3 F -0.41518(16) -0.37035(6) 0.48653(7) 0.0360(3) Uani 1 1 d .
F4 F -0.72990(15) -0.47477(6) 0.40937(6) 0.0280(3) Uani 1 1 d .
F5 F -0.82880(14) -0.36686(6) 0.34205(6) 0.0264(3) Uani 1 1 d .
F6 F -0.78946(15) -0.27159(5) 0.18311(6) 0.0263(3) Uani 1 1 d .
F7 F -0.49081(15) -0.29430(5) 0.11392(7) 0.0275(3) Uani 1 1 d .
F8 F -1.13793(15) -0.28386(6) 0.02041(7) 0.0318(3) Uani 1 1 d .
F9 F -0.83557(18) -0.29696(6) -0.04638(7) 0.0391(3) Uani 1 1 d .
F10 F -0.85663(16) -0.19788(6) 0.03141(7) 0.0348(3) Uani 1 1 d .
O1 O -0.53929(17) -0.52670(6) 0.27324(7) 0.0211(3) Uani 1 1 d .
O2 O -0.90248(17) -0.54889(6) 0.16550(7) 0.0211(3) Uani 1 1 d .
O3 O -1.20208(19) -0.44033(7) 0.06287(8) 0.0194(3) Uani 1 1 d .
H3 H -1.163(3) -0.4796(11) 0.0438(13) 0.038(7) Uiso 1 1 d .
O4 O -0.58511(17) -0.40863(6) 0.20786(7) 0.0184(3) Uani 1 1 d .
O5 O -0.71108(19) -0.43278(6) 0.05351(7) 0.0191(3) Uani 1 1 d .
H4 H -0.553(4) -0.4301(11) 0.0560(13) 0.059(7) Uiso 1 1 d .
C1 C -0.4047(3) -0.39207(11) 0.40447(12) 0.0266(5) Uani 1 1 d .
C2 C -0.6604(3) -0.42435(10) 0.35389(12) 0.0217(4) Uani 1 1 d .
C3 C -0.6783(3) -0.46132(10) 0.26247(11) 0.0177(4) Uani 1 1 d .
C4 C -0.6917(3) -0.58689(10) 0.22240(12) 0.0228(4) Uani 1 1 d .
C5 C -0.9448(3) -0.48215(10) 0.20988(11) 0.0190(4) Uani 1 1 d .
H1 H -1.0649 -0.4890 0.2492 0.023 Uiso 1 1 calc R
C6 C -1.0212(3) -0.41958(10) 0.14153(11) 0.0169(4) Uani 1 1 d .
H2 H -1.0921 -0.3775 0.1709 0.020 Uiso 1 1 calc R
C7 C -0.7647(3) -0.39378(10) 0.12522(11) 0.0167(4) Uani 1 1 d .
C8 C -0.7364(3) -0.30901(10) 0.11272(11) 0.0198(4) Uani 1 1 d .
C9 C -0.8928(3) -0.27178(11) 0.02755(12) 0.0249(4) Uani 1 1 d .
C10 C -0.5395(3) -0.62434(10) 0.16516(12) 0.0303(5) Uani 1 1 d .
H10A H -0.6404 -0.6639 0.1291 0.045 Uiso 1 1 calc R
H10B H -0.3871 -0.6463 0.2040 0.045 Uiso 1 1 calc R
H10C H -0.4916 -0.5872 0.1251 0.045 Uiso 1 1 calc R
C11 C -0.7763(3) -0.63831(11) 0.28735(12) 0.0329(5) Uani 1 1 d .
H11A H -0.8817 -0.6103 0.3195 0.049 Uiso 1 1 calc R
H11B H -0.6284 -0.6583 0.3307 0.049 Uiso 1 1 calc R
H11C H -0.8740 -0.6798 0.2541 0.049 Uiso 1 1 calc R

loop_
_atom_site_aniso_label
_atom_site_aniso_U_11
_atom_site_aniso_U_22
_atom_site_aniso_U_33
_atom_site_aniso_U_23
_atom_site_aniso_U_13
_atom_site_aniso_U_12
F1 0.0188(5) 0.0454(8) 0.0394(7) -0.0069(6) 0.0024(4) 0.0047(5)
F2 0.0344(6) 0.0377(8) 0.0324(7) -0.0036(6) 0.0058(5) -0.0140(5)
F3 0.0307(5) 0.0550(8) 0.0220(7) -0.0141(6) 0.0058(4) -0.0046(5)
F4 0.0252(5) 0.0375(7) 0.0230(6) 0.0043(5) 0.0090(4) -0.0028(4)
F5 0.0234(5) 0.0301(7) 0.0268(6) -0.0048(5) 0.0082(4) 0.0068(4)
F6 0.0310(5) 0.0218(6) 0.0269(7) -0.0069(5) 0.0086(4) 0.0009(4)
F7 0.0175(5) 0.0233(6) 0.0423(7) 0.0006(5) 0.0084(4) -0.0047(4)
F8 0.0201(5) 0.0334(7) 0.0401(7) 0.0097(6) 0.0036(4) -0.0001(4)
F9 0.0514(6) 0.0446(8) 0.0258(7) 0.0073(6) 0.0181(5) 0.0129(5)
F10 0.0346(6) 0.0205(7) 0.0490(8) 0.0101(6) 0.0098(5) -0.0012(5)
O1 0.0178(6) 0.0187(7) 0.0246(7) -0.0015(6) 0.0009(5) 0.0015(5)
O2 0.0182(6) 0.0188(7) 0.0240(7) 0.0002(6) 0.0009(5) 0.0017(5)
O3 0.0153(6) 0.0215(8) 0.0201(7) -0.0054(6) 0.0017(5) -0.0001(5)
O4 0.0146(5) 0.0236(7) 0.0165(7) 0.0015(6) 0.0027(5) -0.0021(5)
O5 0.0145(6) 0.0235(8) 0.0200(7) -0.0054(6) 0.0058(5) -0.0003(5)
C1 0.0246(10) 0.0342(13) 0.0213(12) -0.0039(10) 0.0063(8) -0.0004(8)
C2 0.0179(9) 0.0253(11) 0.0231(11) 0.0028(9) 0.0075(7) 0.0032(8)
C3 0.0162(8) 0.0182(11) 0.0190(10) 0.0006(9) 0.0046(7) 0.0012(7)
C4 0.0203(9) 0.0203(11) 0.0245(12) 0.0005(9) -0.0012(8) -0.0004(8)
C5 0.0154(8) 0.0208(11) 0.0211(11) -0.0017(9) 0.0052(7) -0.0010(7)
C6 0.0136(8) 0.0199(11) 0.0170(10) -0.0031(8) 0.0031(7) -0.0005(7)
C7 0.0148(8) 0.0185(11) 0.0166(11) -0.0020(8) 0.0030(7) 0.0016(7)
C8 0.0149(8) 0.0218(11) 0.0244(11) -0.0050(9) 0.0081(7) -0.0013(7)
C9 0.0234(9) 0.0236(12) 0.0301(12) 0.0027(10) 0.0109(8) -0.0018(8)
C10 0.0273(10) 0.0299(13) 0.0318(13) -0.0057(10) 0.0038(8) 0.0064(8)
C11 0.0312(10) 0.0293(13) 0.0360(13) 0.0085(11) 0.0038(9) -0.0001(9)

loop_
_atom_type_symbol
_atom_type_description
_atom_type_scat_dispersion_real
_atom_type_scat_dispersion_imag
_atom_type_scat_source
C C 0.0033 0.0016 'International Tables Vol C Tables 4.2.6.8 and 6.1.1.4'
H H 0.0000 0.0000 'International Tables Vol C Tables 4.2.6.8 and 6.1.1.4'
F F 0.0171 0.0103 'International Tables Vol C Tables 4.2.6.8 and 6.1.1.4'
O O 0.0106 0.0060 'International Tables Vol C Tables 4.2.6.8 and 6.1.1.4'

loop_
_geom_angle_atom_site_label_1
_geom_angle_atom_site_label_2
_geom_angle_atom_site_label_3
_geom_angle
C3 O1 C4 109.34(11)
C5 O2 C4 107.84(12)
C6 O3 H3 110.1(13)
C7 O4 C3 111.98(11)
C7 O5 H4 110.0(13)
F2 C1 F3 108.27(15)
F2 C1 F1 108.52(13)
F3 C1 F1 108.06(14)
F2 C1 C2 111.59(15)
F3 C1 C2 110.08(12)
F1 C1 C2 110.22(15)
F4 C2 F5 107.50(11)
F4 C2 C3 108.81(14)
F5 C2 C3 108.20(13)
F4 C2 C1 107.01(14)
F5 C2 C1 106.72(14)
C3 C2 C1 118.14(12)
O1 C3 O4 111.19(11)
O1 C3 C5 106.49(13)
O4 C3 C5 106.29(13)
O1 C3 C2 110.13(13)
O4 C3 C2 107.37(13)
C5 C3 C2 115.34(12)
O2 C4 O1 104.23(13)
O2 C4 C10 109.43(14)
O1 C4 C10 108.18(13)
O2 C4 C11 111.03(12)
O1 C4 C11 108.82(14)
C10 C4 C11 114.59(15)
O2 C5 C6 109.71(13)
O2 C5 C3 102.19(11)
C6 C5 C3 104.58(12)
O2 C5 H1 113.2
C6 C5 H1 113.2
C3 C5 H1 113.2
O3 C6 C5 114.48(14)
O3 C6 C7 114.47(13)
C5 C6 C7 102.76(11)
O3 C6 H2 108.3
C5 C6 H2 108.3
C7 C6 H2 108.3
O5 C7 O4 112.09(12)
O5 C7 C8 110.32(13)
O4 C7 C8 102.99(13)
O5 C7 C6 110.52(13)
O4 C7 C6 104.87(12)
C8 C7 C6 115.73(12)
F6 C8 F7 107.09(12)
F6 C8 C9 106.30(13)
F7 C8 C9 105.85(13)
F6 C8 C7 109.74(13)
F7 C8 C7 108.44(12)
C9 C8 C7 118.82(14)
F9 C9 F10 108.09(14)
F9 C9 F8 108.40(14)
F10 C9 F8 107.36(13)
F9 C9 C8 112.52(14)
F10 C9 C8 110.27(15)
F8 C9 C8 110.03(13)
C4 C10 H10A 109.5
C4 C10 H10B 109.5
H10A C10 H10B 109.5
C4 C10 H10C 109.5
H10A C10 H10C 109.5
H10B C10 H10C 109.5
C4 C11 H11A 109.5
C4 C11 H11B 109.5
H11A C11 H11B 109.5
C4 C11 H11C 109.5
H11A C11 H11C 109.5
H11B C11 H11C 109.5

loop_
_geom_bond_atom_site_label_1
_geom_bond_atom_site_label_2
_geom_bond_distance
F1 C1 1.3326(19)
F2 C1 1.328(2)
F3 C1 1.3290(18)
F4 C2 1.3533(18)
F5 C2 1.3607(17)
F6 C8 1.3575(17)
F7 C8 1.3635(16)
F8 C9 1.3353(16)
F9 C9 1.3237(19)
F10 C9 1.3325(19)
O1 C3 1.3799(18)
O1 C4 1.4625(19)
O2 C5 1.4173(19)
O2 C4 1.4347(18)
O3 C6 1.4095(19)
O3 H3 0.809(18)
O4 C7 1.4253(18)
O4 C3 1.4313(18)
O5 C7 1.3898(18)
O5 H4 0.854(18)
C1 C2 1.536(2)
C2 C3 1.529(2)
C3 C5 1.529(2)
C4 C10 1.504(2)
C4 C11 1.506(2)
C5 C6 1.518(2)
C5 H1 1.0000
C6 C7 1.552(2)
C6 H2 1.0000
C7 C8 1.537(2)
C8 C9 1.527(2)
C10 H10A 0.9800
C10 H10B 0.9800
C10 H10C 0.9800
C11 H11A 0.9800
C11 H11B 0.9800
C11 H11C 0.9800

loop_
_geom_torsion_atom_site_label_1
_geom_torsion_atom_site_label_2
_geom_torsion_atom_site_label_3
_geom_torsion_atom_site_label_4
_geom_torsion
F2 C1 C2 F4 -169.78(13)
F3 C1 C2 F4 -49.54(19)
F1 C1 C2 F4 69.57(16)
F2 C1 C2 F5 -54.92(17)
F3 C1 C2 F5 65.32(18)
F1 C1 C2 F5 -175.57(13)
F2 C1 C2 C3 67.1(2)
F3 C1 C2 C3 -172.63(15)
F1 C1 C2 C3 -53.5(2)
C4 O1 C3 O4 -109.20(14)
C4 O1 C3 C5 6.18(16)
C4 O1 C3 C2 131.91(13)
C7 O4 C3 O1 115.23(14)
C7 O4 C3 C5 -0.27(16)
C7 O4 C3 C2 -124.23(13)
F4 C2 C3 O1 -54.38(14)
F5 C2 C3 O1 -170.90(11)
C1 C2 C3 O1 67.81(19)
F4 C2 C3 O4 -175.59(11)
F5 C2 C3 O4 67.90(14)
C1 C2 C3 O4 -53.40(19)
F4 C2 C3 C5 66.16(17)
F5 C2 C3 C5 -50.36(18)
C1 C2 C3 C5 -171.65(15)
C5 O2 C4 O1 -28.72(15)
C5 O2 C4 C10 -144.24(13)
C5 O2 C4 C11 88.29(16)
C3 O1 C4 O2 13.02(16)
C3 O1 C4 C10 129.42(14)
C3 O1 C4 C11 -105.51(14)
C4 O2 C5 C6 142.29(12)
C4 O2 C5 C3 31.74(15)
O1 C3 C5 O2 -23.13(15)
O4 C3 C5 O2 95.51(14)
C2 C3 C5 O2 -145.63(14)
O1 C3 C5 C6 -137.50(13)
O4 C3 C5 C6 -18.86(16)
C2 C3 C5 C6 99.99(16)
O2 C5 C6 O3 44.83(15)
C3 C5 C6 O3 153.79(12)
O2 C5 C6 C7 -79.89(14)
C3 C5 C6 C7 29.07(16)
C3 O4 C7 O5 -101.06(14)
C3 O4 C7 C8 140.36(12)
C3 O4 C7 C6 18.88(16)
O3 C6 C7 O5 -33.27(19)
C5 C6 C7 O5 91.46(15)
O3 C6 C7 O4 -154.26(13)
C5 C6 C7 O4 -29.52(16)
O3 C6 C7 C8 93.03(17)
C5 C6 C7 C8 -142.24(14)
O5 C7 C8 F6 179.96(11)
O4 C7 C8 F6 -60.24(13)
C6 C7 C8 F6 53.56(17)
O5 C7 C8 F7 -63.38(16)
O4 C7 C8 F7 56.42(15)
C6 C7 C8 F7 170.22(13)
O5 C7 C8 C9 57.42(16)
O4 C7 C8 C9 177.22(11)
C6 C7 C8 C9 -68.98(18)
F6 C8 C9 F9 172.21(12)
F7 C8 C9 F9 58.54(18)
C7 C8 C9 F9 -63.57(18)
F6 C8 C9 F10 51.44(15)
F7 C8 C9 F10 -62.22(16)
C7 C8 C9 F10 175.66(12)
F6 C8 C9 F8 -66.80(17)
F7 C8 C9 F8 179.54(13)
C7 C8 C9 F8 57.43(18)
